data_4316787
loop_
_publ_author_name
'Thaddeus T. Boron'
'Jeff W. Kampf'
'Vincent L. Pecoraro'

_publ_section_title
;
 A Mixed 3d-4f 14-Metallacrown-5 Complex That Displays Slow Magnetic
 Relaxation through Geometric Control of Magnetoanisotropy
;
_journal_name_full 'Inorganic Chemistry'
_journal_page_first 9104
_journal_page_last 9106
_journal_paper_doi 10.1021/ic101121d
_journal_volume 49
_journal_year 2010
_chemical_formula_moiety 'C66 H64 Mn4 N14 O24 Tb2, C3 H7 N O, 2(C5 H5 N), H2 O'
_chemical_formula_sum 'C79 H83 Mn4 N17 O26 Tb2'
_chemical_formula_weight 2224.22
_chemical_name_systematic
; 
 ? 
;
_space_group_IT_number 58
_symmetry_cell_setting orthorhombic
_symmetry_space_group_name_Hall '-P 2 2n'
_symmetry_space_group_name_H-M 'P n n m'
_atom_sites_solution_hydrogens geom
_atom_sites_solution_primary direct
_atom_sites_solution_secondary difmap
_audit_creation_method SHELXL-97
_cell_angle_alpha 90.00
_cell_angle_beta 90.00
_cell_angle_gamma 90.00
_cell_formula_units_Z 4
_cell_length_a 29.179(2)
_cell_length_b 16.7785(14)
_cell_length_c 18.5163(15)
_cell_measurement_reflns_used 9929
_cell_measurement_temperature 150(2)
_cell_measurement_theta_max 28.91
_cell_measurement_theta_min 4.01
_cell_volume 9065.2(12)
_computing_cell_refinement 'Bruker SAINT'
_computing_data_collection 'Bruker APEX2 v2009.1.0'
_computing_data_reduction 'Bruker SAINT'
_computing_molecular_graphics 'Bruker SHELXTL'
_computing_publication_material 'Bruker SHELXTL'
_computing_structure_refinement 'SHELXL-97 (Sheldrick, 2008)'
_computing_structure_solution 'SHELXS-97 (Sheldrick, 2008)'
_diffrn_ambient_temperature 150(2)
_diffrn_measured_fraction_theta_full 0.995
_diffrn_measured_fraction_theta_max 0.995
_diffrn_measurement_device_type 'Bruker APEXII'
_diffrn_measurement_method 'omega scans'
_diffrn_radiation_monochromator 'Si-<111> channel cut crystal'
_diffrn_radiation_source synchrotron
_diffrn_radiation_type synchrotron
_diffrn_radiation_wavelength 0.77490
_diffrn_reflns_av_R_equivalents 0.0612
_diffrn_reflns_av_sigmaI/netI 0.0297
_diffrn_reflns_limit_h_max 36
_diffrn_reflns_limit_h_min -36
_diffrn_reflns_limit_k_max 21
_diffrn_reflns_limit_k_min -21
_diffrn_reflns_limit_l_max 23
_diffrn_reflns_limit_l_min -23
_diffrn_reflns_number 97123
_diffrn_reflns_theta_full 29.13
_diffrn_reflns_theta_max 29.13
_diffrn_reflns_theta_min 3.88
_exptl_absorpt_coefficient_mu 2.702
_exptl_absorpt_correction_T_max 0.9479
_exptl_absorpt_correction_T_min 0.7375
_exptl_absorpt_correction_type multi-scan
_exptl_absorpt_process_details
;
  Blessing, R. Acta Cryst. (1995) A51 33-38.
  Sheldrick, G.  SADABS (Version 2008/1) Bruker AXS area
  detector absorption and other corrections, University of 
  Gottingen, Germany 2008.
;
_exptl_crystal_colour green
_exptl_crystal_density_diffrn 1.630
_exptl_crystal_density_method 'not measured'
_exptl_crystal_description Plate
_exptl_crystal_F_000 4456
_exptl_crystal_size_max 0.12
_exptl_crystal_size_mid 0.10
_exptl_crystal_size_min 0.02
_refine_diff_density_max 2.330
_refine_diff_density_min -1.826
_refine_diff_density_rms 0.151
_refine_ls_extinction_method none
_refine_ls_goodness_of_fit_ref 1.128
_refine_ls_hydrogen_treatment mixed
_refine_ls_matrix_type full
_refine_ls_number_parameters 729
_refine_ls_number_reflns 9679
_refine_ls_number_restraints 303
_refine_ls_restrained_S_all 1.185
_refine_ls_R_factor_all 0.0824
_refine_ls_R_factor_gt 0.0624
_refine_ls_shift/su_max 0.001
_refine_ls_shift/su_mean 0.000
_refine_ls_structure_factor_coef Fsqd
_refine_ls_weighting_details 'calc w=1/[\s^2^(Fo^2^)+(0.0615P)^2^+91.0392P] where P=(Fo^2^+2Fc^2^)/3'
_refine_ls_weighting_scheme calc
_refine_ls_wR_factor_gt 0.1666
_refine_ls_wR_factor_ref 0.1803
_reflns_number_gt 7579
_reflns_number_total 9679
_reflns_threshold_expression >2sigma(I)
_cod_data_source_file ic101121d_si_002_2.cif
_cod_data_source_block tb14mc5-compound(3)
_cod_depositor_comments
;
The following automatic conversions were performed:

'_symmetry_cell_setting' value 'Orthorhombic' changed to
'orthorhombic' according to the built-in table from CIF Core
dictionary named 'cif_core.dic' version 2.4.1 from 2010-06-29.

Automatic conversion script
Id: cif_fix_values 1646 2011-03-28 12:23:43Z adriana 
;
_cod_original_cell_volume 9065.1(13)
_cod_database_code 4316787

loop_
_symmetry_equiv_pos_as_xyz
'x, y, z'
'-x, -y, z'
'-x+1/2, y+1/2, -z+1/2'
'x+1/2, -y+1/2, -z+1/2'
'-x, -y, -z'
'x, y, -z'
'x-1/2, -y-1/2, z-1/2'
'-x-1/2, y-1/2, z-1/2'

loop_
_atom_site_label
_atom_site_type_symbol
_atom_site_fract_x
_atom_site_fract_y
_atom_site_fract_z
_atom_site_U_iso_or_equiv
_atom_site_adp_type
_atom_site_occupancy
_atom_site_symmetry_multiplicity
_atom_site_calc_flag
_atom_site_refinement_flags
_atom_site_disorder_assembly
_atom_site_disorder_group
Tb1 Tb 0.059366(19) 0.30335(3) 0.0000 0.04295(14) Uani 1 2 d S . .
Tb2 Tb 0.186615(16) 0.24587(2) 0.0000 0.03049(11) Uani 1 2 d S . .
Mn1 Mn 0.16621(4) 0.22316(6) 0.20405(6) 0.0352(3) Uani 1 1 d . . .
Mn2 Mn 0.30438(4) 0.25457(6) 0.07602(6) 0.0373(3) Uani 1 1 d . . .
C1 C 0.0885(3) 0.2382(5) 0.2975(5) 0.050(2) Uani 1 1 d . . .
C2 C 0.0724(4) 0.2361(8) 0.3683(6) 0.080(3) Uani 1 1 d . . .
H2 H 0.0893 0.2092 0.4049 0.096 Uiso 1 1 calc R . .
C3 C 0.0307(4) 0.2748(11) 0.3849(7) 0.115(6) Uani 1 1 d . . .
H3 H 0.0201 0.2751 0.4334 0.138 Uiso 1 1 calc R . .
C4 C 0.0049(5) 0.3120(11) 0.3322(7) 0.114(5) Uani 1 1 d . . .
H4 H -0.0230 0.3380 0.3447 0.136 Uiso 1 1 calc R . .
C5 C 0.0197(4) 0.3113(7) 0.2613(6) 0.077(3) Uani 1 1 d . . .
H5 H 0.0016 0.3356 0.2248 0.092 Uiso 1 1 calc R . .
C6 C 0.0616(3) 0.2748(5) 0.2431(5) 0.054(2) Uani 1 1 d . . .
C7 C 0.0731(3) 0.2755(4) 0.1660(5) 0.048(2) Uani 1 1 d . . .
C8 C 0.3458(3) 0.2284(4) 0.2177(4) 0.0399(17) Uani 1 1 d . . .
C9 C 0.3869(3) 0.2273(4) 0.2587(5) 0.048(2) Uani 1 1 d . . .
H9 H 0.4155 0.2321 0.2347 0.058 Uiso 1 1 calc R . .
C10 C 0.3857(3) 0.2194(5) 0.3338(5) 0.058(2) Uani 1 1 d . . .
H10 H 0.4136 0.2188 0.3604 0.069 Uiso 1 1 calc R . .
C11 C 0.3447(4) 0.2125(5) 0.3694(5) 0.056(2) Uani 1 1 d . . .
H11 H 0.3441 0.2074 0.4205 0.067 Uiso 1 1 calc R . .
C12 C 0.3045(3) 0.2128(4) 0.3308(5) 0.048(2) Uani 1 1 d . . .
H12 H 0.2763 0.2072 0.3558 0.058 Uiso 1 1 calc R . .
C13 C 0.3040(3) 0.2214(4) 0.2552(4) 0.0403(18) Uani 1 1 d . . .
C14 C 0.2592(3) 0.2237(4) 0.2192(4) 0.0351(16) Uani 1 1 d . . .
C15 C 0.1478(4) 0.4336(6) 0.0000 0.042(3) Uani 1 2 d S . .
C16 C 0.1621(5) 0.5216(6) 0.0000 0.058(3) Uani 1 2 d S . .
H16A H 0.1956 0.5254 0.0000 0.087 Uiso 1 2 calc SR . .
H16B H 0.1499 0.5479 0.0432 0.087 Uiso 0.50 1 calc PR . .
H16C H 0.1499 0.5479 -0.0432 0.087 Uiso 0.50 1 calc PR . .
C17 C 0.1759(3) 0.3766(5) 0.3084(4) 0.051(2) Uani 1 1 d . . .
H17 H 0.1824 0.3341 0.3406 0.061 Uiso 1 1 calc R . .
C18 C 0.1740(3) 0.4524(5) 0.3362(5) 0.058(2) Uani 1 1 d . . .
H18 H 0.1781 0.4615 0.3864 0.070 Uiso 1 1 calc R . .
C19 C 0.1662(4) 0.5145(5) 0.2900(6) 0.072(3) Uani 1 1 d . . .
H19 H 0.1643 0.5676 0.3074 0.087 Uiso 1 1 calc R . .
C20 C 0.1613(5) 0.4987(6) 0.2193(6) 0.115(6) Uani 1 1 d . . .
H20 H 0.1577 0.5410 0.1858 0.138 Uiso 1 1 calc R . .
C21 C 0.1614(5) 0.4194(5) 0.1952(5) 0.096(5) Uani 1 1 d . . .
H21 H 0.1558 0.4090 0.1455 0.115 Uiso 1 1 calc R . .
C22 C 0.2746(5) 0.4316(6) 0.1136(10) 0.117(6) Uani 1 1 d . . .
H22 H 0.2450 0.4081 0.1108 0.141 Uiso 1 1 calc R . .
C23 C 0.2775(6) 0.5107(7) 0.1333(11) 0.145(7) Uani 1 1 d . . .
H23 H 0.2504 0.5394 0.1452 0.174 Uiso 1 1 calc R . .
C24 C 0.3188(6) 0.5476(7) 0.1357(7) 0.109(5) Uani 1 1 d . . .
H24 H 0.3215 0.6029 0.1458 0.131 Uiso 1 1 calc R . .
C25 C 0.3544(6) 0.5032(8) 0.1233(8) 0.121(6) Uani 1 1 d . . .
H25 H 0.3842 0.5260 0.1256 0.146 Uiso 1 1 calc R . .
C26 C 0.3494(5) 0.4222(7) 0.1066(8) 0.106(5) Uani 1 1 d . . .
H26 H 0.3763 0.3910 0.1006 0.127 Uiso 1 1 calc R . .
C27 C 0.1266(3) 0.0488(5) 0.1920(6) 0.059(3) Uani 1 1 d . . .
H27 H 0.0992 0.0787 0.1975 0.071 Uiso 1 1 calc R . .
C28 C 0.1239(4) -0.0348(5) 0.1947(7) 0.077(3) Uani 1 1 d . . .
H28 H 0.0954 -0.0610 0.2022 0.092 Uiso 1 1 calc R . .
C29 C 0.1634(3) -0.0769(5) 0.1861(5) 0.058(2) Uani 1 1 d . . .
H29 H 0.1630 -0.1334 0.1888 0.070 Uiso 1 1 calc R . .
C30 C 0.2030(4) -0.0381(5) 0.1737(7) 0.070(3) Uani 1 1 d . . .
H30 H 0.2306 -0.0668 0.1656 0.083 Uiso 1 1 calc R . .
C31 C 0.2026(3) 0.0445(5) 0.1730(5) 0.060(3) Uani 1 1 d . . .
H31 H 0.2308 0.0717 0.1653 0.072 Uiso 1 1 calc R . .
C34 C 0.1829(4) 0.0360(6) 0.0000 0.053(3) Uani 1 2 d S . .
H34 H 0.2102 0.0050 0.0000 0.064 Uiso 1 2 calc SR . .
C35 C 0.1011(5) 0.0407(9) 0.0000 0.067(4) Uani 1 2 d S . .
H35A H 0.0759 0.0021 0.0000 0.101 Uiso 1 2 calc SR . .
H35B H 0.0991 0.0742 -0.0432 0.101 Uiso 0.50 1 calc PR . .
H35C H 0.0991 0.0742 0.0432 0.101 Uiso 0.50 1 calc PR . .
C36 C 0.1436(5) -0.0902(7) 0.0000 0.071(4) Uani 1 2 d S . .
H36A H 0.1117 -0.1084 0.0000 0.106 Uiso 1 2 calc SR . .
H36B H 0.1592 -0.1103 0.0432 0.106 Uiso 1 1 calc R . .
H36C H 0.1592 -0.1103 -0.0432 0.106 Uiso 0.00 1 calc PR . .
C37 C 0.4124(3) 0.0865(7) 0.0614(6) 0.067(3) Uani 1 1 d . . .
H37 H 0.4056 0.1132 0.1053 0.080 Uiso 1 1 calc R . .
C38 C 0.4305(4) 0.0098(7) 0.0646(7) 0.077(3) Uani 1 1 d . . .
H38 H 0.4359 -0.0160 0.1095 0.093 Uiso 1 1 calc R . .
C39 C 0.4401(5) -0.0273(10) 0.0000 0.081(5) Uani 1 2 d S . .
H39 H 0.4536 -0.0788 0.0000 0.098 Uiso 1 2 calc SR . .
C40 C 0.2281(9) 0.3145(12) 0.5000 0.043(4) Uani 0.50 2 d SPU . .
H40 H 0.2325 0.3706 0.5000 0.051 Uiso 0.50 2 calc SPR . .
C41 C 0.1830(14) 0.1996(14) 0.5000 0.104(12) Uani 0.50 2 d SPDU . .
H41A H 0.2134 0.1749 0.5000 0.156 Uiso 0.50 2 calc SPR . .
H41B H 0.1662 0.1829 0.4568 0.156 Uiso 0.50 1 calc PR . .
H41C H 0.1662 0.1829 0.5432 0.156 Uiso 0.00 1 calc PR . .
C42 C 0.1509(10) 0.3349(19) 0.5000 0.075(7) Uani 0.50 2 d SPDU . .
H42A H 0.1223 0.3043 0.5000 0.112 Uiso 0.50 2 calc SPR . .
H42B H 0.1522 0.3685 0.4568 0.112 Uiso 0.50 1 calc PR . .
H42C H 0.1522 0.3685 0.5432 0.112 Uiso 0.00 1 calc PR . .
N1 N 0.1137(2) 0.2481(3) 0.1439(3) 0.0384(14) Uani 1 1 d . . .
N2 N 0.2553(2) 0.2400(3) 0.1501(3) 0.0351(13) Uani 1 1 d . . .
N5 N 0.1690(2) 0.3589(3) 0.2388(3) 0.0433(16) Uani 1 1 d . . .
N6 N 0.3097(3) 0.3874(4) 0.0987(4) 0.056(2) Uani 1 1 d . . .
N7 N 0.1652(2) 0.0874(3) 0.1824(4) 0.0430(16) Uani 1 1 d . . .
N8 N 0.1448(4) -0.0018(5) 0.0000 0.047(2) Uani 1 2 d S . .
N9 N 0.2961(3) 0.0796(4) 0.0000 0.0343(19) Uani 1 2 d S . .
N10 N 0.4045(4) 0.1239(7) 0.0000 0.056(3) Uani 1 2 d S . .
N11 N 0.1877(8) 0.2832(11) 0.5000 0.061(5) Uani 0.50 2 d SPDU . .
O1 O 0.1287(2) 0.2047(3) 0.2836(3) 0.0484(14) Uani 1 1 d . . .
O2 O 0.0436(2) 0.3029(4) 0.1205(4) 0.0604(17) Uani 1 1 d . . .
O3 O 0.11980(18) 0.2513(3) 0.0687(3) 0.0399(12) Uani 1 1 d . . .
O4 O 0.34925(19) 0.2333(4) 0.1472(3) 0.0510(14) Uani 1 1 d . . .
O5 O 0.22234(19) 0.2097(3) 0.2577(3) 0.0413(12) Uani 1 1 d . . .
O6 O 0.20878(17) 0.2410(3) 0.1256(3) 0.0339(11) Uani 1 1 d . . .
O7 O 0.2621(2) 0.2658(4) 0.0000 0.0333(15) Uani 1 2 d S . .
O8 O 0.3492(3) 0.2592(4) 0.0000 0.0424(18) Uani 1 2 d SD . .
H8 H 0.366(3) 0.216(4) 0.0000 0.051 Uiso 1 2 d SD . .
N3 N -0.0131(6) 0.1878(11) 0.0252(9) 0.060(4) Uani 0.25 1 d PDU . -1
O9 O -0.0205(8) 0.2647(11) 0.0183(16) 0.062(5) Uani 0.25 1 d PDU . -1
O10 O -0.0427(8) 0.1420(15) 0.0457(15) 0.077(6) Uani 0.25 1 d PDU . -1
O11 O 0.0289(5) 0.1639(12) 0.008(2) 0.050(4) Uani 0.25 1 d PDU . -1
N3A N -0.0105(6) 0.1770(10) 0.0129(8) 0.045(3) Uani 0.25 1 d PDU . -2
O9A O -0.0236(7) 0.2485(10) -0.007(2) 0.045(4) Uani 0.25 1 d PDU . -2
O10A O -0.0377(7) 0.1225(12) 0.0182(11) 0.051(4) Uani 0.25 1 d PDU . -2
O11A O 0.0340(6) 0.1696(15) 0.0257(14) 0.044(3) Uani 0.25 1 d PDU . -2
O12 O 0.0091(4) 0.4102(6) 0.0000 0.094(4) Uani 1 2 d SU . .
C32 C -0.0244(15) 0.428(2) -0.0643(17) 0.068(7) Uani 0.25 1 d PDU . -1
H32 H -0.0548 0.4087 -0.0589 0.082 Uiso 0.25 1 calc PR . -1
N4 N -0.0155(8) 0.466(2) -0.1248(17) 0.069(6) Uani 0.25 1 d PDU . -1
C33 C -0.0525(7) 0.490(3) -0.176(2) 0.077(8) Uani 0.25 1 d PDU . -1
H33A H -0.0395 0.5220 -0.2147 0.116 Uiso 0.25 1 calc PR . -1
H33B H -0.0757 0.5210 -0.1498 0.116 Uiso 0.25 1 calc PR . -1
H33C H -0.0667 0.4419 -0.1959 0.116 Uiso 0.25 1 calc PR . -1
C33A C 0.0298(11) 0.499(3) -0.143(2) 0.068(9) Uani 0.25 1 d PDU . -1
H33D H 0.0271 0.5326 -0.1866 0.102 Uiso 0.25 1 calc PR . -1
H33E H 0.0513 0.4557 -0.1526 0.102 Uiso 0.25 1 calc PR . -1
H33F H 0.0411 0.5318 -0.1031 0.102 Uiso 0.25 1 calc PR . -1
C32B C -0.0223(11) 0.4238(18) 0.0452(17) 0.046(5) Uani 0.25 1 d PDU . -2
H32B H -0.0514 0.4008 0.0360 0.055 Uiso 0.25 1 calc PR . -2
N4B N -0.0180(8) 0.4670(17) 0.1040(16) 0.047(5) Uani 0.25 1 d PDU . -2
C33B C -0.0584(7) 0.485(3) 0.1504(19) 0.052(7) Uani 0.25 1 d PDU . -2
H33G H -0.0485 0.5164 0.1922 0.078 Uiso 0.25 1 calc PR . -2
H33H H -0.0722 0.4351 0.1669 0.078 Uiso 0.25 1 calc PR . -2
H33I H -0.0809 0.5155 0.1225 0.078 Uiso 0.25 1 calc PR . -2
C33C C 0.0236(10) 0.511(2) 0.125(2) 0.055(9) Uani 0.25 1 d PDU . -2
H33J H 0.0185 0.5382 0.1709 0.082 Uiso 0.25 1 calc PR . -2
H33K H 0.0305 0.5512 0.0874 0.082 Uiso 0.25 1 calc PR . -2
H33L H 0.0494 0.4743 0.1290 0.082 Uiso 0.25 1 calc PR . -2
O13 O 0.1063(3) 0.4181(4) 0.0000 0.048(2) Uani 1 2 d S . .
O14 O 0.1808(3) 0.3828(4) 0.0000 0.0416(18) Uani 1 2 d S . .
O15 O 0.1874(3) 0.1108(4) 0.0000 0.0431(19) Uani 1 2 d S . .
O16 O 0.29974(19) 0.1149(3) 0.0591(3) 0.0397(12) Uani 1 1 d . . .
O17 O 0.2899(3) 0.0048(4) 0.0000 0.052(2) Uani 1 2 d S . .
O18 O 0.2617(7) 0.2658(10) 0.5000 0.060(4) Uani 0.50 2 d SPU . .
N12 N 0.0000 0.0000 0.2812(16) 0.102(6) Uani 0.50 2 d SPDU . .
C43 C -0.0026(7) -0.0656(13) 0.2436(14) 0.096(5) Uani 0.50 1 d PDU . .
H43 H -0.0050 -0.1149 0.2686 0.115 Uiso 0.50 1 calc PR . .
C44 C -0.0021(7) -0.0663(13) 0.1796(14) 0.095(5) Uani 0.50 1 d PDU . .
H44 H -0.0032 -0.1158 0.1548 0.114 Uiso 0.50 1 calc PR . .
C45 C 0.0000 0.0000 0.1427(19) 0.090(6) Uani 0.50 2 d SPDU . .
H45 H 0.0000 0.0000 0.0914 0.108 Uiso 0.50 2 calc SPR . .
O99 O 0.0645(5) 0.0889(9) 0.5000 0.101(8) Uani 0.50 2 d SPD . .
H99A H 0.0344(6) 0.093(4) 0.5000 0.121 Uiso 0.50 2 d SPD . .
H99B H 0.070(2) 0.0372(14) 0.5000 0.121 Uiso 0.50 2 d SPD . .

loop_
_atom_site_aniso_label
_atom_site_aniso_U_11
_atom_site_aniso_U_22
_atom_site_aniso_U_33
_atom_site_aniso_U_23
_atom_site_aniso_U_13
_atom_site_aniso_U_12
Tb1 0.0478(3) 0.0286(2) 0.0525(3) 0.000 0.000 0.0089(2)
Tb2 0.0432(3) 0.01469(19) 0.0336(2) 0.000 0.000 0.00060(17)
Mn1 0.0547(6) 0.0186(4) 0.0324(5) 0.0004(4) 0.0029(5) -0.0004(4)
Mn2 0.0457(6) 0.0288(5) 0.0373(6) -0.0049(5) -0.0028(5) -0.0052(5)
C1 0.062(5) 0.042(4) 0.045(4) -0.008(4) 0.010(4) -0.011(4)
C2 0.080(7) 0.108(9) 0.051(6) -0.012(6) 0.011(5) -0.011(7)
C3 0.076(8) 0.211(17) 0.058(7) -0.045(9) 0.021(6) -0.020(10)
C4 0.072(7) 0.187(16) 0.082(8) -0.057(10) 0.013(7) 0.018(9)
C5 0.058(6) 0.095(8) 0.077(7) -0.021(6) 0.016(5) 0.008(6)
C6 0.052(5) 0.050(5) 0.060(5) -0.011(4) 0.010(4) -0.007(4)
C7 0.059(5) 0.027(3) 0.060(5) -0.010(3) 0.008(4) -0.001(3)
C8 0.063(5) 0.021(3) 0.036(4) -0.008(3) -0.011(3) -0.002(3)
C9 0.060(5) 0.034(4) 0.050(5) -0.008(3) -0.013(4) 0.002(3)
C10 0.078(6) 0.030(4) 0.065(6) -0.006(4) -0.031(5) 0.004(4)
C11 0.088(6) 0.030(4) 0.049(5) 0.009(3) -0.022(5) -0.003(4)
C12 0.073(5) 0.026(3) 0.045(4) 0.010(3) -0.013(4) -0.007(3)
C13 0.056(4) 0.014(3) 0.051(4) -0.002(3) -0.009(4) -0.003(3)
C14 0.062(4) 0.015(3) 0.028(3) -0.004(2) -0.002(3) 0.001(3)
C15 0.069(7) 0.025(5) 0.033(5) 0.000 0.000 0.006(5)
C16 0.084(9) 0.022(5) 0.068(8) 0.000 0.000 0.002(6)
C17 0.081(6) 0.031(4) 0.040(4) -0.007(3) -0.006(4) 0.004(4)
C18 0.082(6) 0.042(4) 0.049(5) -0.016(4) 0.002(5) -0.002(4)
C19 0.125(9) 0.025(4) 0.067(6) -0.015(4) 0.022(6) -0.006(5)
C20 0.263(19) 0.023(4) 0.060(7) 0.005(4) 0.009(9) 0.009(7)
C21 0.224(15) 0.022(4) 0.041(5) 0.004(4) 0.000(7) 0.005(6)
C22 0.100(9) 0.039(5) 0.213(17) -0.037(8) -0.051(10) 0.005(6)
C23 0.170(14) 0.045(6) 0.220(19) -0.043(9) -0.087(14) 0.022(8)
C24 0.205(16) 0.041(5) 0.081(8) -0.018(6) -0.026(10) -0.038(8)
C25 0.182(14) 0.068(7) 0.115(11) -0.022(8) 0.014(11) -0.079(9)
C26 0.124(10) 0.063(7) 0.132(12) -0.031(7) 0.020(9) -0.054(7)
C27 0.062(5) 0.030(4) 0.087(7) -0.005(4) -0.001(5) -0.001(4)
C28 0.083(7) 0.032(4) 0.115(9) 0.011(5) 0.003(7) -0.017(5)
C29 0.089(7) 0.024(4) 0.062(6) 0.002(4) -0.007(5) -0.002(4)
C30 0.072(6) 0.026(4) 0.111(9) -0.013(5) -0.007(6) 0.006(4)
C31 0.060(5) 0.029(4) 0.093(7) -0.012(4) 0.006(5) 0.002(4)
C34 0.056(7) 0.026(5) 0.078(9) 0.000 0.000 0.005(5)
C35 0.058(8) 0.058(8) 0.084(10) 0.000 0.000 -0.001(7)
C36 0.086(10) 0.026(6) 0.099(11) 0.000 0.000 -0.020(6)
C37 0.054(5) 0.074(7) 0.072(7) -0.005(5) -0.010(5) -0.002(5)
C38 0.075(7) 0.075(7) 0.081(8) 0.015(6) -0.007(6) 0.012(6)
C39 0.062(9) 0.055(8) 0.127(16) 0.000 0.000 0.002(7)
C40 0.083(8) 0.024(8) 0.022(8) 0.000 0.000 -0.001(6)
C41 0.13(2) 0.052(9) 0.13(3) 0.000 0.000 -0.040(10)
C42 0.085(10) 0.090(15) 0.049(15) 0.000 0.000 0.006(12)
N1 0.049(3) 0.024(3) 0.042(3) -0.002(3) 0.003(3) 0.000(3)
N2 0.046(3) 0.023(3) 0.036(3) -0.005(2) -0.002(3) 0.003(2)
N5 0.072(4) 0.025(3) 0.033(3) -0.001(2) 0.007(3) -0.001(3)
N6 0.088(5) 0.037(4) 0.044(4) -0.003(3) -0.008(4) -0.017(4)
N7 0.062(4) 0.019(3) 0.048(4) 0.006(3) -0.002(3) -0.004(3)
N8 0.061(6) 0.025(4) 0.054(6) 0.000 0.000 -0.009(4)
N9 0.054(5) 0.018(3) 0.031(4) 0.000 0.000 0.002(3)
N10 0.054(6) 0.053(6) 0.061(7) 0.000 0.000 0.000(5)
N11 0.086(8) 0.051(9) 0.045(11) 0.000 0.000 0.001(7)
O1 0.073(4) 0.031(3) 0.041(3) 0.002(2) 0.012(3) 0.000(3)
O2 0.056(3) 0.057(4) 0.069(4) 0.004(3) 0.007(3) 0.019(3)
O3 0.048(3) 0.029(2) 0.043(3) 0.007(2) 0.002(2) 0.005(2)
O4 0.049(3) 0.060(4) 0.044(3) -0.013(3) -0.006(3) -0.001(3)
O5 0.059(3) 0.025(2) 0.040(3) 0.006(2) -0.003(2) -0.003(2)
O6 0.049(3) 0.019(2) 0.033(2) -0.0022(19) -0.002(2) 0.0006(19)
O7 0.054(4) 0.018(3) 0.027(3) 0.000 0.000 0.002(3)
O8 0.052(4) 0.033(4) 0.043(4) 0.000 0.000 -0.007(3)
N3 0.056(5) 0.058(5) 0.066(8) -0.017(7) 0.000(6) -0.006(5)
O9 0.057(8) 0.062(5) 0.067(11) -0.020(8) -0.005(8) 0.002(5)
O10 0.065(7) 0.069(9) 0.097(15) -0.030(11) 0.020(10) -0.016(9)
O11 0.052(5) 0.041(6) 0.059(8) -0.006(7) -0.004(6) -0.011(5)
N3A 0.046(3) 0.045(3) 0.045(7) 0.001(5) 0.007(5) -0.008(3)
O9A 0.044(5) 0.047(4) 0.045(9) -0.001(7) 0.006(7) -0.003(4)
O10A 0.054(4) 0.052(5) 0.046(10) -0.003(7) 0.010(7) -0.016(4)
O11A 0.048(3) 0.042(5) 0.041(5) 0.004(4) 0.004(4) -0.006(3)
O12 0.071(6) 0.041(5) 0.169(12) 0.000 0.000 0.029(5)
C32 0.099(14) 0.057(15) 0.050(10) -0.002(10) -0.016(9) 0.016(13)
N4 0.100(8) 0.060(14) 0.048(10) -0.003(10) -0.016(8) 0.019(11)
C33 0.127(9) 0.043(18) 0.061(16) -0.010(15) -0.036(13) 0.026(18)
C33A 0.109(10) 0.044(19) 0.05(2) -0.020(15) 0.004(13) 0.020(15)
C32B 0.054(12) 0.026(10) 0.056(10) 0.020(8) 0.012(8) 0.023(9)
N4B 0.054(7) 0.034(11) 0.054(10) 0.023(8) 0.006(7) 0.013(8)
C33B 0.067(8) 0.046(17) 0.044(14) 0.011(13) 0.008(11) 0.011(13)
C33C 0.057(9) 0.043(18) 0.06(2) 0.038(12) -0.015(12) 0.014(11)
O13 0.065(5) 0.024(3) 0.056(5) 0.000 0.000 0.005(3)
O14 0.060(5) 0.021(3) 0.044(4) 0.000 0.000 0.000(3)
O15 0.063(5) 0.005(3) 0.060(5) 0.000 0.000 -0.003(3)
O16 0.063(3) 0.026(2) 0.029(3) -0.003(2) -0.001(2) 0.003(2)
O17 0.076(6) 0.021(3) 0.058(5) 0.000 0.000 -0.002(4)
O18 0.089(9) 0.048(9) 0.042(9) 0.000 0.000 0.016(8)
N12 0.065(11) 0.123(11) 0.118(11) 0.000 0.000 -0.030(11)
C43 0.045(8) 0.122(10) 0.122(8) 0.003(7) 0.001(9) -0.035(8)
C44 0.032(7) 0.131(10) 0.124(8) -0.005(7) -0.007(9) -0.020(8)
C45 0.025(9) 0.137(12) 0.109(11) 0.000 0.000 -0.001(11)
O99 0.102(18) 0.075(15) 0.13(2) 0.000 0.000 0.007(14)

loop_
_atom_type_symbol
_atom_type_description
_atom_type_scat_dispersion_real
_atom_type_scat_dispersion_imag
_atom_type_scat_source
C C -0.0020 0.0020 'International Tables Vol C Tables 4.2.6.8 and 6.1.1.4'
H H 0.0000 0.0000 'International Tables Vol C Tables 4.2.6.8 and 6.1.1.4'
N N -0.0031 0.0040 'International Tables Vol C Tables 4.2.6.8 and 6.1.1.4'
O O -0.0041 0.0074 'International Tables Vol C Tables 4.2.6.8 and 6.1.1.4'
Mn Mn 0.2237 0.8587 'International Tables Vol C Tables 4.2.6.8 and 6.1.1.4'
Tb Tb -0.3012 4.8273 'International Tables Vol C Tables 4.2.6.8 and 6.1.1.4'

loop_
_geom_angle_atom_site_label_1
_geom_angle_atom_site_label_2
_geom_angle_atom_site_label_3
_geom_angle
_geom_angle_site_symmetry_1
_geom_angle_site_symmetry_3
_geom_angle_publ_flag
O2 Tb1 O2 156.7(3) 6 . ?
O2 Tb1 O12 82.81(16) 6 . ?
O2 Tb1 O12 82.81(16) . . ?
O2 Tb1 O3 133.0(2) 6 . ?
O2 Tb1 O3 67.6(2) . . ?
O12 Tb1 O3 139.89(19) . . ?
O2 Tb1 O3 67.6(2) 6 6 ?
O2 Tb1 O3 133.0(2) . 6 ?
O12 Tb1 O3 139.89(19) . 6 ?
O3 Tb1 O3 65.7(3) . 6 ?
O2 Tb1 O13 96.86(17) 6 . ?
O2 Tb1 O13 96.87(17) . . ?
O12 Tb1 O13 74.7(3) . . ?
O3 Tb1 O13 82.4(2) . . ?
O3 Tb1 O13 82.4(2) 6 . ?
O2 Tb1 O11A 97.4(6) 6 . ?
O2 Tb1 O11A 75.0(6) . . ?
O12 Tb1 O11A 121.8(5) . . ?
O3 Tb1 O11A 77.1(5) . . ?
O3 Tb1 O11A 89.5(5) 6 . ?
O13 Tb1 O11A 159.5(5) . . ?
O2 Tb1 O11A 75.0(6) 6 6 ?
O2 Tb1 O11A 97.4(6) . 6 ?
O12 Tb1 O11A 121.8(5) . 6 ?
O3 Tb1 O11A 89.5(5) . 6 ?
O3 Tb1 O11A 77.1(5) 6 6 ?
O13 Tb1 O11A 159.5(5) . 6 ?
O11A Tb1 O11A 22.7(12) . 6 ?
O2 Tb1 O9 70.8(7) 6 6 ?
O2 Tb1 O9 86.7(7) . 6 ?
O12 Tb1 O9 66.6(5) . 6 ?
O3 Tb1 O9 134.0(5) . 6 ?
O3 Tb1 O9 123.0(6) 6 6 ?
O13 Tb1 O9 140.3(5) . 6 ?
O11A Tb1 O9 59.1(7) . 6 ?
O11A Tb1 O9 55.4(7) 6 6 ?
O2 Tb1 O9 86.7(7) 6 . ?
O2 Tb1 O9 70.8(7) . . ?
O12 Tb1 O9 66.6(5) . . ?
O3 Tb1 O9 123.0(6) . . ?
O3 Tb1 O9 134.0(5) 6 . ?
O13 Tb1 O9 140.3(5) . . ?
O11A Tb1 O9 55.4(7) . . ?
O11A Tb1 O9 59.1(7) 6 . ?
O9 Tb1 O9 15.9(14) 6 . ?
O2 Tb1 O11 89.0(9) 6 . ?
O2 Tb1 O11 82.4(9) . . ?
O12 Tb1 O11 119.9(5) . . ?
O3 Tb1 O11 83.5(6) . . ?
O3 Tb1 O11 87.2(6) 6 . ?
O13 Tb1 O11 165.0(5) . . ?
O11A Tb1 O11 8.4(13) . . ?
O11A Tb1 O11 15.0(8) 6 . ?
O9 Tb1 O11 54.7(5) 6 . ?
O9 Tb1 O11 53.6(5) . . ?
O2 Tb1 O11 82.4(9) 6 6 ?
O2 Tb1 O11 89.0(9) . 6 ?
O12 Tb1 O11 119.9(5) . 6 ?
O3 Tb1 O11 87.2(6) . 6 ?
O3 Tb1 O11 83.5(6) 6 6 ?
O13 Tb1 O11 165.0(5) . 6 ?
O11A Tb1 O11 15.0(8) . 6 ?
O11A Tb1 O11 8.4(13) 6 6 ?
O9 Tb1 O11 53.6(5) 6 6 ?
O9 Tb1 O11 54.7(5) . 6 ?
O11 Tb1 O11 6.7(18) . 6 ?
O7 Tb2 O15 98.1(3) . . ?
O7 Tb2 O14 85.6(3) . . ?
O15 Tb2 O14 176.4(3) . . ?
O7 Tb2 O3 145.24(14) . 6 ?
O15 Tb2 O3 92.7(2) . 6 ?
O14 Tb2 O3 84.2(2) . 6 ?
O7 Tb2 O3 145.24(14) . . ?
O15 Tb2 O3 92.7(2) . . ?
O14 Tb2 O3 84.2(2) . . ?
O3 Tb2 O3 66.2(3) 6 . ?
O7 Tb2 O6 74.96(12) . . ?
O15 Tb2 O6 87.90(11) . . ?
O14 Tb2 O6 93.06(11) . . ?
O3 Tb2 O6 138.67(18) 6 . ?
O3 Tb2 O6 72.53(17) . . ?
O7 Tb2 O6 74.96(12) . 6 ?
O15 Tb2 O6 87.90(11) . 6 ?
O14 Tb2 O6 93.06(11) . 6 ?
O3 Tb2 O6 72.53(17) 6 6 ?
O3 Tb2 O6 138.67(18) . 6 ?
O6 Tb2 O6 148.7(2) . 6 ?
O7 Tb2 Tb1 156.81(16) . . ?
O15 Tb2 Tb1 105.1(2) . . ?
O14 Tb2 Tb1 71.2(2) . . ?
O3 Tb2 Tb1 34.92(12) 6 . ?
O3 Tb2 Tb1 34.92(12) . . ?
O6 Tb2 Tb1 105.52(12) . . ?
O6 Tb2 Tb1 105.52(12) 6 . ?
O1 Mn1 O5 94.1(3) . . ?
O1 Mn1 O6 176.0(2) . . ?
O5 Mn1 O6 81.9(2) . . ?
O1 Mn1 N1 91.5(3) . . ?
O5 Mn1 N1 172.6(2) . . ?
O6 Mn1 N1 92.5(2) . . ?
O1 Mn1 N7 88.0(2) . . ?
O5 Mn1 N7 89.2(2) . . ?
O6 Mn1 N7 91.7(2) . . ?
N1 Mn1 N7 95.9(2) . . ?
O1 Mn1 N5 88.0(2) . . ?
O5 Mn1 N5 86.7(2) . . ?
O6 Mn1 N5 91.9(2) . . ?
N1 Mn1 N5 88.6(2) . . ?
N7 Mn1 N5 174.1(2) . . ?
O7 Mn2 O4 173.8(3) . . ?
O7 Mn2 O8 84.0(2) . . ?
O4 Mn2 O8 92.7(3) . . ?
O7 Mn2 N2 93.2(2) . . ?
O4 Mn2 N2 89.7(3) . . ?
O8 Mn2 N2 174.3(3) . . ?
O7 Mn2 N6 94.9(3) . . ?
O4 Mn2 N6 90.5(3) . . ?
O8 Mn2 N6 92.8(3) . . ?
N2 Mn2 N6 92.4(3) . . ?
O7 Mn2 O16 87.9(2) . . ?
O4 Mn2 O16 86.8(2) . . ?
O8 Mn2 O16 89.0(2) . . ?
N2 Mn2 O16 85.9(2) . . ?
N6 Mn2 O16 176.9(2) . . ?
O7 Mn2 Mn2 41.57(17) . 6 ?
O4 Mn2 Mn2 134.16(18) . 6 ?
O8 Mn2 Mn2 42.98(17) . 6 ?
N2 Mn2 Mn2 133.35(17) . 6 ?
N6 Mn2 Mn2 100.65(19) . 6 ?
O16 Mn2 Mn2 82.40(12) . 6 ?
O1 C1 C2 118.0(9) . . ?
O1 C1 C6 122.4(8) . . ?
C2 C1 C6 119.5(9) . . ?
C1 C2 C3 118.9(12) . . ?
C4 C3 C2 121.6(11) . . ?
C5 C4 C3 119.7(12) . . ?
C4 C5 C6 120.2(12) . . ?
C5 C6 C1 120.0(9) . . ?
C5 C6 C7 115.3(9) . . ?
C1 C6 C7 124.7(8) . . ?
O2 C7 N1 121.0(8) . . ?
O2 C7 C6 119.2(8) . . ?
N1 C7 C6 119.8(8) . . ?
O4 C8 C13 124.2(7) . . ?
O4 C8 C9 118.0(8) . . ?
C13 C8 C9 117.8(7) . . ?
C10 C9 C8 120.9(9) . . ?
C11 C10 C9 120.5(9) . . ?
C10 C11 C12 119.7(9) . . ?
C11 C12 C13 121.8(9) . . ?
C12 C13 C8 119.3(7) . . ?
C12 C13 C14 117.6(7) . . ?
C8 C13 C14 123.0(7) . . ?
O5 C14 N2 119.8(7) . . ?
O5 C14 C13 118.6(6) . . ?
N2 C14 C13 121.6(7) . . ?
O13 C15 O14 126.5(10) . . ?
O13 C15 C16 117.9(10) . . ?
O14 C15 C16 115.6(11) . . ?
N5 C17 C18 124.2(8) . . ?
C19 C18 C17 118.5(9) . . ?
C20 C19 C18 118.5(8) . . ?
C19 C20 C21 119.9(9) . . ?
N5 C21 C20 122.4(9) . . ?
N6 C22 C23 124.0(13) . . ?
C24 C23 C22 120.2(15) . . ?
C25 C24 C23 116.3(11) . . ?
C24 C25 C26 120.8(14) . . ?
N6 C26 C25 123.4(14) . . ?
N7 C27 C28 123.2(9) . . ?
C29 C28 C27 117.8(9) . . ?
C30 C29 C28 119.7(8) . . ?
C29 C30 C31 118.6(9) . . ?
N7 C31 C30 123.4(9) . . ?
O15 C34 N8 125.6(11) . . ?
N10 C37 C38 122.9(11) . . ?
C39 C38 C37 117.3(12) . . ?
C38 C39 C38 120.6(15) . 6 ?
O18 C40 N11 116.2(19) . . ?
C7 N1 O3 113.7(6) . . ?
C7 N1 Mn1 126.9(6) . . ?
O3 N1 Mn1 118.5(4) . . ?
C14 N2 O6 113.1(6) . . ?
C14 N2 Mn2 129.2(5) . . ?
O6 N2 Mn2 117.5(4) . . ?
C21 N5 C17 116.5(7) . . ?
C21 N5 Mn1 124.7(6) . . ?
C17 N5 Mn1 118.7(5) . . ?
C22 N6 C26 115.0(10) . . ?
C22 N6 Mn2 123.1(7) . . ?
C26 N6 Mn2 121.3(8) . . ?
C27 N7 C31 117.3(7) . . ?
C27 N7 Mn1 118.4(5) . . ?
C31 N7 Mn1 123.3(5) . . ?
C34 N8 C35 121.1(10) . . ?
C34 N8 C36 121.1(11) . . ?
C35 N8 C36 117.9(11) . . ?
O16 N9 O16 122.3(8) 6 . ?
O16 N9 O17 118.8(4) 6 . ?
O16 N9 O17 118.8(4) . . ?
C37 N10 C37 119.1(13) . 6 ?
C40 N11 C42 117(2) . . ?
C40 N11 C41 120(2) . . ?
C42 N11 C41 123(3) . . ?
C1 O1 Mn1 127.1(5) . . ?
C7 O2 Tb1 120.5(5) . . ?
N1 O3 Tb2 130.2(4) . . ?
N1 O3 Tb1 117.2(4) . . ?
Tb2 O3 Tb1 110.4(2) . . ?
C8 O4 Mn2 130.7(5) . . ?
C14 O5 Mn1 113.2(4) . . ?
N2 O6 Mn1 111.7(4) . . ?
N2 O6 Tb2 124.0(4) . . ?
Mn1 O6 Tb2 123.8(2) . . ?
Mn2 O7 Mn2 96.9(3) 6 . ?
Mn2 O7 Tb2 129.31(19) 6 . ?
Mn2 O7 Tb2 129.31(19) . . ?
Mn2 O8 Mn2 94.0(3) 6 . ?
O10 N3 O9 122(2) . . ?
O10 N3 O11 123(2) . . ?
O9 N3 O11 115.2(18) . . ?
O10 N3 Tb1 171.1(14) . . ?
O9 N3 Tb1 56.6(12) . . ?
O11 N3 Tb1 59.5(10) . . ?
N3 O9 Tb1 96.7(14) . . ?
N3 O11 Tb1 93.3(12) . . ?
O10A N3A O9A 121.3(18) . . ?
O10A N3A O11A 123.8(19) . . ?
O9A N3A O11A 114.9(17) . . ?
O10A N3A Tb1 177.1(15) . . ?
O9A N3A Tb1 61.5(11) . . ?
O11A N3A Tb1 53.5(12) . . ?
N3A O9A Tb1 92.2(12) . . ?
N3A O11A Tb1 100.3(14) . . ?
C32B O12 C32B 83(3) . 6 ?
C32B O12 C32 8(2) . 6 ?
C32B O12 C32 91.0(19) 6 6 ?
C32B O12 C32 91.0(19) . . ?
C32B O12 C32 8(2) 6 . ?
C32 O12 C32 99(3) 6 . ?
C32B O12 Tb1 126.8(15) . . ?
C32B O12 Tb1 126.8(15) 6 . ?
C32 O12 Tb1 122.8(16) 6 . ?
C32 O12 Tb1 122.8(16) . . ?
N4 C32 O12 128(3) . . ?
C32 N4 C33A 124(3) . . ?
C32 N4 C33 122(2) . . ?
C33A N4 C33 114(3) . . ?
O12 C32B N4B 126(3) . . ?
C32B N4B C33C 125(3) . . ?
C32B N4B C33B 121(2) . . ?
C33C N4B C33B 114(3) . . ?
C15 O13 Tb1 137.5(7) . . ?
C15 O14 Tb2 135.6(7) . . ?
C34 O15 Tb2 173.5(8) . . ?
N9 O16 Mn2 126.2(4) . . ?
C43 N12 C43 116(3) . 2 ?
C44 C43 N12 123(2) . . ?
C43 C44 C45 121(2) . . ?
C44 C45 C44 117(3) . 2 ?

loop_
_geom_bond_atom_site_label_1
_geom_bond_atom_site_label_2
_geom_bond_distance
_geom_bond_site_symmetry_2
_geom_bond_publ_flag
Tb1 O2 2.277(7) 6 ?
Tb1 O2 2.277(7) . ?
Tb1 O12 2.316(9) . ?
Tb1 O3 2.343(5) . ?
Tb1 O3 2.343(5) 6 ?
Tb1 O13 2.362(8) . ?
Tb1 O11A 2.41(2) . ?
Tb1 O11A 2.41(2) 6 ?
Tb1 O9 2.44(2) 6 ?
Tb1 O9 2.44(2) . ?
Tb1 O11 2.51(2) . ?
Tb1 O11 2.51(2) 6 ?
Tb2 O7 2.227(7) . ?
Tb2 O15 2.267(6) . ?
Tb2 O14 2.304(7) . ?
Tb2 O3 2.329(5) 6 ?
Tb2 O3 2.329(5) . ?
Tb2 O6 2.416(5) . ?
Tb2 O6 2.416(5) 6 ?
Mn1 O1 1.861(6) . ?
Mn1 O5 1.929(5) . ?
Mn1 O6 1.934(5) . ?
Mn1 N1 1.940(6) . ?
Mn1 N7 2.312(6) . ?
Mn1 N5 2.368(6) . ?
Mn2 O7 1.881(5) . ?
Mn2 O4 1.892(6) . ?
Mn2 O8 1.924(5) . ?
Mn2 N2 1.998(6) . ?
Mn2 N6 2.274(7) . ?
Mn2 O16 2.367(5) . ?
Mn2 Mn2 2.815(2) 6 ?
C1 O1 1.326(10) . ?
C1 C2 1.393(13) . ?
C1 C6 1.417(13) . ?
C2 C3 1.415(18) . ?
C3 C4 1.38(2) . ?
C4 C5 1.382(17) . ?
C5 C6 1.408(13) . ?
C6 C7 1.467(13) . ?
C7 O2 1.288(11) . ?
C7 N1 1.335(10) . ?
C8 O4 1.312(9) . ?
C8 C13 1.410(11) . ?
C8 C9 1.417(11) . ?
C9 C10 1.398(13) . ?
C10 C11 1.371(14) . ?
C11 C12 1.374(12) . ?
C12 C13 1.407(11) . ?
C13 C14 1.469(11) . ?
C14 O5 1.310(9) . ?
C14 N2 1.314(9) . ?
C15 O13 1.238(14) . ?
C15 O14 1.287(13) . ?
C15 C16 1.536(15) . ?
C17 N5 1.337(10) . ?
C17 C18 1.374(11) . ?
C18 C19 1.367(13) . ?
C19 C20 1.342(15) . ?
C20 C21 1.403(13) . ?
C21 N5 1.316(11) . ?
C22 N6 1.296(15) . ?
C22 C23 1.378(15) . ?
C23 C24 1.36(2) . ?
C24 C25 1.30(2) . ?
C25 C26 1.403(16) . ?
C26 N6 1.304(14) . ?
C27 N7 1.311(11) . ?
C27 C28 1.405(11) . ?
C28 C29 1.361(14) . ?
C29 C30 1.346(13) . ?
C30 C31 1.387(11) . ?
C31 N7 1.320(11) . ?
C34 O15 1.262(12) . ?
C34 N8 1.279(15) . ?
C35 N8 1.461(17) . ?
C36 N8 1.484(14) . ?
C37 N10 1.318(12) . ?
C37 C38 1.393(15) . ?
C38 C39 1.377(14) . ?
C39 C38 1.377(14) 6 ?
C40 O18 1.28(3) . ?
C40 N11 1.29(3) . ?
C41 N11 1.41(2) . ?
C42 N11 1.38(2) . ?
N1 O3 1.406(8) . ?
N2 O6 1.430(8) . ?
N9 O16 1.249(6) 6 ?
N9 O16 1.250(6) . ?
N9 O17 1.268(10) . ?
N10 C37 1.318(12) 6 ?
O7 Mn2 1.881(5) 6 ?
O8 Mn2 1.924(5) 6 ?
N3 O10 1.22(2) . ?
N3 O9 1.31(2) . ?
N3 O11 1.33(2) . ?
N3A O10A 1.21(2) . ?
N3A O9A 1.31(2) . ?
N3A O11A 1.32(2) . ?
O12 C32B 1.26(3) . ?
O12 C32B 1.26(3) 6 ?
O12 C32 1.57(3) 6 ?
O12 C32 1.57(3) . ?
C32 N4 1.32(3) . ?
N4 C33A 1.47(3) . ?
N4 C33 1.49(3) . ?
C32B N4B 1.31(3) . ?
N4B C33C 1.47(3) . ?
N4B C33B 1.49(3) . ?
N12 C43 1.30(2) . ?
N12 C43 1.30(2) 2 ?
C43 C44 1.18(4) . ?
C44 C45 1.31(2) . ?
C45 C44 1.31(2) 2 ?

loop_
_geom_hbond_atom_site_label_D
_geom_hbond_atom_site_label_H
_geom_hbond_atom_site_label_A
_geom_hbond_distance_DH
_geom_hbond_distance_HA
_geom_hbond_distance_DA
_geom_hbond_angle_DHA
_geom_hbond_site_symmetry_A
O8 H8 N10 0.87(5) 1.91(5) 2.784(13) 178(10) .
